data_2005062
loop_
_publ_author_name
'Banwell, M. G.'
'Hockless, D. C. R.'
'Peters, S. C.'

_publ_section_title (2\a,5\a)-1,5,6,9,9-Pentabromo-7-methoxy-2,3,3a,4,5,6-hexahydro-3a,6-methanoazulen-2-ol
_journal_issue 6
_journal_name_full 'Acta Crystallographica Section C'
_journal_page_first 1589
_journal_page_last 1591
_journal_paper_doi 10.1107/S0108270195017112
_journal_volume 52
_journal_year 1996
_chemical_formula_iupac 'C12 H11 Br5 O2'
_chemical_formula_moiety 'C12 H11 Br5 O2'
_chemical_formula_sum 'C12 H11 Br5 O2'
_chemical_formula_weight 586.74
_space_group_IT_number 14
_symmetry_cell_setting monoclinic
_symmetry_space_group_name_Hall '-P 2ybc'
_symmetry_space_group_name_H-M 'P 1 21/c 1'
_cell_angle_alpha 90
_cell_angle_beta 97.67(2)
_cell_angle_gamma 90
_cell_formula_units_Z 4
_cell_length_a 9.293(2)
_cell_length_b 12.992(3)
_cell_length_c 12.710(2)
_cell_measurement_reflns_used 22
_cell_measurement_temperature 213.0(10)
_cell_measurement_theta_max 49.9
_cell_measurement_theta_min 49.0
_cell_volume 1520.8(5)
_computing_cell_refinement 'MSC/AFC Diffractometer Control Software'
_computing_data_collection
;
MSC/AFC Diffractometer Control Software
(Molecular Structure Corporation, 1988)
;
_computing_data_reduction 'TEXSAN (Molecular Structure Corporation, 1993)'
_computing_publication_material TEXSAN
_computing_structure_refinement TEXSAN
_computing_structure_solution 'PATTY in DIRDIF92 (Beurskens et al., 1992)'
_diffrn_ambient_temperature 213.0(10)
_diffrn_measurement_device 'Rigaku AFC-6R'
_diffrn_measurement_method \w/2\q
_diffrn_radiation_monochromator 'equatorial graphite'
_diffrn_radiation_source 'Rigaku RU200B rotating Cu anode'
_diffrn_radiation_type CuK\a
_diffrn_radiation_wavelength 1.5418
_diffrn_reflns_av_R_equivalents 0.0138
_diffrn_reflns_limit_h_max 10
_diffrn_reflns_limit_h_min 0
_diffrn_reflns_limit_k_max 0
_diffrn_reflns_limit_k_min -14
_diffrn_reflns_limit_l_max 14
_diffrn_reflns_limit_l_min -14
_diffrn_reflns_number 2553
_diffrn_reflns_theta_max 60.05
_diffrn_reflns_theta_min 1.5
_diffrn_standards_decay_% 2.52
_diffrn_standards_interval_count 150
_diffrn_standards_number 3
_exptl_absorpt_coefficient_mu 15.975
_exptl_absorpt_correction_T_max 0.352
_exptl_absorpt_correction_T_min 0.125
_exptl_absorpt_correction_type 'face-indexed analytical (De Meulenaer & Tompa, 1965)'
_exptl_absorpt_process_details
;
face indexed analytical absorption correction (De Meulenaer & Tompa, 1965)
;
_exptl_crystal_colour colourless
_exptl_crystal_density_diffrn 2.562
_exptl_crystal_description plate
_exptl_crystal_F_000 1096
_exptl_crystal_size_max 0.19
_exptl_crystal_size_mid 0.15
_exptl_crystal_size_min 0.05
_refine_diff_density_max 1.08
_refine_diff_density_min -1.11
_refine_ls_extinction_coef 5E-7(8)
_refine_ls_extinction_method 'Zachariasen type II, Gaussian isotropic'
_refine_ls_goodness_of_fit_obs 2.920
_refine_ls_hydrogen_treatment noref
_refine_ls_matrix_type full
_refine_ls_number_parameters 173
_refine_ls_number_reflns 2134
_refine_ls_number_restraints 0
_refine_ls_R_factor_all 0.0422
_refine_ls_R_factor_obs 0.0400
_refine_ls_shift/esd_max 0.0150
_refine_ls_structure_factor_coef F
_refine_ls_weighting_details 'w = 4F~o~^2^/[\s^2^(F~o~^2^) + (0.010F~o~^2^)^2^]'
_refine_ls_weighting_scheme calc
_refine_ls_wR_factor_all 0.0486
_refine_ls_wR_factor_obs 0.0485
_reflns_number_observed 2134
_reflns_number_total 2389
_reflns_observed_criterion I>3\s(I)
_cod_data_source_file ta1040.cif
_cod_data_source_block MGB1
_cod_depositor_comments
;
The following automatic conversions were performed:

'_refine_ls_weighting_scheme' value 'w = 4F~o~^2^/[\s^2^(F~o~^2^) +
(0.010F~o~^2^)^2^]' was changed to 'calc'. New tag
'_refine_ls_weighting_details' was created. The value of the new tag
was set to 'w = 4F~o~^2^/[\s^2^(F~o~^2^) + (0.010F~o~^2^)^2^]'.

Automatic conversion script
Id: cif_fix_values 3143 2015-03-26 13:38:13Z robertas 
;
_cod_original_sg_symbol_H-M 'P 21/c'
_cod_database_code 2005062

loop_
_symmetry_equiv_pos_as_xyz
'   +x,   +y,   +z'
'   -x,1/2+y,1/2-z'
'   -x,   -y,   -z'
'   +x,1/2-y,1/2+z'

loop_
_atom_site_aniso_label
_atom_site_aniso_U_11
_atom_site_aniso_U_22
_atom_site_aniso_U_33
_atom_site_aniso_U_12
_atom_site_aniso_U_13
_atom_site_aniso_U_23
Br(1) 0.0248(4) 0.0554(7) 0.0286(5) 0.0005(4) 0.0011(4) -0.0071(4)
Br(5) 0.0414(5) 0.0238(5) 0.0431(5) -0.0078(4) 0.0070(4) 0.0018(4)
Br(6) 0.0224(4) 0.0335(5) 0.0257(4) 0.0010(4) -0.0011(3) -0.0024(4)
Br(91) 0.0269(4) 0.0174(4) 0.0261(4) 0.0001(3) 0.0035(3) -0.0005(3)
Br(92) 0.0369(5) 0.0325(5) 0.0204(4) 0.0041(4) 0.0070(4) -0.0017(3)
O(1) 0.018(2) 0.031(3) 0.045(3) 0.006(2) 0.006(2) 0.007(3)
O(2) 0.022(3) 0.033(3) 0.021(3) -0.002(2) 0.008(2) -0.007(2)
C(1) 0.023(4) 0.021(4) 0.029(4) -0.002(3) 0.005(3) 0.000(3)
C(2) 0.019(4) 0.019(4) 0.030(4) 0.001(3) 0.001(3) 0.003(3)
C(3) 0.026(4) 0.028(5) 0.028(4) 0.007(4) 0.011(3) 0.007(4)
C(3a) 0.022(4) 0.019(4) 0.024(4) 0.002(3) 0.007(3) -0.001(3)
C(4) 0.028(4) 0.019(4) 0.031(4) 0.006(3) 0.005(3) -0.002(3)
C(5) 0.026(4) 0.017(4) 0.022(4) 0.002(3) 0.003(3) 0.000(3)
C(6) 0.018(3) 0.020(4) 0.025(4) 0.004(3) 0.003(3) 0.001(3)
C(7) 0.018(3) 0.012(4) 0.027(4) 0.002(3) 0.009(3) -0.001(3)
C(71) 0.023(4) 0.058(6) 0.023(4) -0.011(4) 0.006(3) -0.014(4)
C(8) 0.020(4) 0.026(4) 0.019(4) -0.002(3) 0.007(3) 0.001(3)
C(8a) 0.026(4) 0.017(4) 0.025(4) 0.005(3) 0.006(3) 0.001(3)
C(9) 0.032(4) 0.029(5) 0.013(4) -0.001(4) 0.004(3) -0.001(3)

loop_
_atom_site_label
_atom_site_fract_x
_atom_site_fract_y
_atom_site_fract_z
_atom_site_U_iso_or_equiv
_atom_site_thermal_displace_type
Br(1) -0.13896(9) .35605(8) -.00348(7) .0365(3) Uani
Br(5) .40029(10) .62940(7) .26253(7) .0360(3) Uani
Br(6) .52269(8) .37279(7) .38586(6) .0276(3) Uani
Br(91) .20033(8) .21343(6) .32343(6) .0235(3) Uani
Br(92) .21162(9) .37427(7) .50870(6) .0297(3) Uani
O(1) -0.2511(5) .4927(4) .2001(4) .0310(10) Uani
O(2) .4586(5) .3959(4) .1600(4) .0250(10) Uani
C(1) -.0718(8) .3821(6) .1399(6) .024(3) Uani
C(2) -0.1762(8) .3959(6) .2199(6) .023(3) Uani
C(3) -.0741(8) .3967(6) .3236(6) .027(3) Uani
C(3a) .0777(8) .4218(6) .2969(6) .021(3) Uani
C(4) .1324(8) .5342(6) .3160(6) .026(3) Uani
C(5) .2991(8) .5286(6) .3388(5) .022(3) Uani
C(6) .3340(7) .4157(6) .3129(6) .0210(10) Uani
C(7) .3254(7) .3989(5) .1933(6) .0190(10) Uani
C(71) .4584(8) .3751(7) .0493(6) .034(3) Uani
C(8) .1993(7) .3916(6) .1322(5) .021(3) Uani
C(8a) .0655(8) .3951(6) .1805(6) .022(3) Uani
C(9) .2061(8) .3586(6) .3542(5) .025(3) Uani
H(01) -0.3455 .4817 .2068 .0552 Uiso
H(2) -0.2427 .3402 .2174 .0279 Uiso
H(3a) -0.0739 .3311 .3567 .0328 Uiso
H(3b) -0.1039 .4475 .3699 .0328 Uiso
H(4a) .1038 .5749 .2547 .0314 Uiso
H(4b) .0940 .5632 .3750 .0314 Uiso
H(5) .3267 .5391 .4126 .0263 Uiso
H(8) .1957 .3840 .0576 .0262 Uiso
H(71a) .4061 .4277 .0085 .0417 Uiso
H(71b) .4132 .3105 .0322 .0417 Uiso
H(71c) .5554 .3733 .0335 .0417 Uiso

loop_
_atom_type_symbol
_atom_type_scat_dispersion_real
_atom_type_scat_dispersion_imag
_atom_type_scat_source
C 0.018 0.009
;
International Tables for Crystallography
(1992, Vol. C, Tables 4.2.6.8 and 6.1.1.4)
;
H 0.000 0.000
;
International Tables for Crystallography
(1992, Vol. C, Tables 4.2.6.8 and 6.1.1.4)
;
Br -0.676 1.280
;
International Tables for Crystallography
(1992, Vol. C, Tables 4.2.6.8 and 6.1.1.4)
;
O 0.049 0.032
;
International Tables for Crystallography
(1992, Vol. C, Tables 4.2.6.8 and 6.1.1.4)
;

loop_
_geom_angle_atom_site_label_1
_geom_angle_atom_site_label_2
_geom_angle_atom_site_label_3
_geom_angle
_geom_angle_publ_flag
C(7) O(2) C(71) 115.4(6) ?
Br(1) C(1) C(2) 121.1(5) yes
Br(1) C(1) C(8a) 125.5(6) yes
C(2) C(1) C(8a) 113.3(7) yes
O(1) C(2) C(1) 109.0(6) ?
O(1) C(2) C(3) 112.1(6) ?
C(1) C(2) C(3) 101.7(6) yes
C(2) C(3) C(3a) 107.2(6) ?
C(3) C(3a) C(4) 117.2(6) yes
C(3) C(3a) C(8a) 102.6(6) yes
C(3) C(3a) C(9) 117.3(6) yes
C(4) C(3a) C(8a) 110.4(6) ?
C(4) C(3a) C(9) 102.1(6) yes
C(8a) C(3a) C(9) 107.0(6) ?
C(3a) C(4) C(5) 106.5(6) ?
Br(5) C(5) C(4) 114.5(5) yes
Br(5) C(5) C(6) 113.8(5) yes
C(4) C(5) C(6) 103.9(6) ?
Br(6) C(6) C(5) 111.7(5) yes
Br(6) C(6) C(7) 110.9(4) yes
Br(6) C(6) C(9) 112.5(5) yes
C(5) C(6) C(7) 111.3(6) ?
C(5) C(6) C(9) 100.9(5) yes
C(7) C(6) C(9) 109.2(6) ?
O(2) C(7) C(6) 112.7(6) ?
O(2) C(7) C(8) 126.0(6) yes
C(6) C(7) C(8) 121.3(6) ?
C(7) C(8) C(8a) 119.3(6) ?
C(1) C(8a) C(3a) 110.8(6) yes
C(1) C(8a) C(8) 131.6(7) yes
C(3a) C(8a) C(8) 117.6(6) ?
Br(91) C(9) Br(92) 107.5(4) yes
Br(91) C(9) C(3a) 115.1(5) yes
Br(91) C(9) C(6) 113.7(5) yes
Br(92) C(9) C(3a) 109.3(5) yes
Br(92) C(9) C(6) 111.7(5) yes
C(3a) C(9) C(6) 99.4(6) yes

loop_
_geom_bond_atom_site_label_1
_geom_bond_atom_site_label_2
_geom_bond_distance
_geom_bond_publ_flag
Br(1) C(1) 1.877(8) yes
Br(5) C(5) 1.945(7) yes
Br(6) C(6) 1.953(7) yes
Br(91) C(9) 1.926(8) yes
Br(92) C(9) 1.968(7) yes
O(1) C(2) 1.443(9) ?
O(2) C(7) 1.362(8) ?
O(2) C(71) 1.432(9) ?
C(1) C(2) 1.507(10) yes
C(1) C(8a) 1.320(10) yes
C(2) C(3) 1.520(10) ?
C(3) C(3a) 1.530(10) ?
C(3a) C(4) 1.550(10) ?
C(3a) C(8a) 1.509(10) yes
C(3a) C(9) 1.550(10) ?
C(4) C(5) 1.539(10) ?
C(5) C(6) 1.546(10) ?
C(6) C(7) 1.526(9) yes
C(6) C(9) 1.551(10) ?
C(7) C(8) 1.320(10) ?
C(8) C(8a) 1.459(10) yes
